data_4135079
loop_
_publ_author_name
'Yan, Liang-Liang'
'Yao, Liao-Yuan'
'Yam, Vivian Wing-Wah'

_publ_section_title
;
 Concentration- and Solvation-Induced Reversible Structural Transformation
 and Assembly of Polynuclear Gold(I) Sulfido Complexes.
;
_journal_issue 26
_journal_name_full 'Journal of the American Chemical Society'
_journal_page_first 11560
_journal_page_last 11568
_journal_paper_doi 10.1021/jacs.0c04677
_journal_volume 142
_journal_year 2020
_chemical_formula_moiety 'C144 H126 Au12 N6 P12 S4, 4(Cl), 2(C H4 O)'
_chemical_formula_sum 'C146 H134 Au12 Cl4 N6 O2 P12 S4'
_chemical_formula_weight 5009.86
_space_group_crystal_system monoclinic
_space_group_IT_number 14
_space_group_name_Hall '-P 2ybc'
_space_group_name_H-M_alt 'P 1 21/c 1'
_atom_sites_solution_hydrogens mixed
_audit_creation_date 2018-12-15
_audit_creation_method
;
Olex2 1.2
(compiled 2018.05.29 svn.r3508 for OlexSys, GUI svn.r5506)
;
_cell_angle_alpha 90
_cell_angle_beta 105.86(3)
_cell_angle_gamma 90
_cell_formula_units_Z 2
_cell_length_a 16.539(3)
_cell_length_b 33.236(7)
_cell_length_c 14.185(3)
_cell_measurement_reflns_used 154443
_cell_measurement_temperature 193(2)
_cell_measurement_theta_max 31.5
_cell_measurement_theta_min 0.406
_cell_volume 7501(3)
_computing_molecular_graphics 'Olex2 (Dolomanov et al., 2009)'
_computing_publication_material 'Olex2 (Dolomanov et al., 2009)'
_computing_structure_refinement 'ShelXL (Sheldrick, 2015)'
_diffrn_ambient_temperature 193(2)
_diffrn_measured_fraction_theta_full 0.994
_diffrn_measured_fraction_theta_max 0.976
_diffrn_measurement_device_type CCD
_diffrn_measurement_method '\w scans'
_diffrn_radiation_type synchrotron
_diffrn_radiation_wavelength 0.71073
_diffrn_reflns_av_R_equivalents 0.0415
_diffrn_reflns_av_unetI/netI 0.0386
_diffrn_reflns_Laue_measured_fraction_full 0.994
_diffrn_reflns_Laue_measured_fraction_max 0.976
_diffrn_reflns_limit_h_max 22
_diffrn_reflns_limit_h_min -23
_diffrn_reflns_limit_k_max 48
_diffrn_reflns_limit_k_min -48
_diffrn_reflns_limit_l_max 20
_diffrn_reflns_limit_l_min 0
_diffrn_reflns_number 42526
_diffrn_reflns_point_group_measured_fraction_full 0.994
_diffrn_reflns_point_group_measured_fraction_max 0.976
_diffrn_reflns_theta_full 25.242
_diffrn_reflns_theta_max 31.177
_diffrn_reflns_theta_min 1.931
_exptl_absorpt_coefficient_mu 11.991
_exptl_absorpt_correction_type none
_exptl_crystal_colour yellowgreen
_exptl_crystal_density_diffrn 2.218
_exptl_crystal_description block
_exptl_crystal_F_000 4656
_exptl_crystal_size_max 0.14
_exptl_crystal_size_mid 0.13
_exptl_crystal_size_min 0.12
_refine_diff_density_max 3.831
_refine_diff_density_min -14.627
_refine_diff_density_rms 0.915
_refine_ls_extinction_method none
_refine_ls_goodness_of_fit_ref 1.194
_refine_ls_hydrogen_treatment constr
_refine_ls_matrix_type full
_refine_ls_number_parameters 840
_refine_ls_number_reflns 23696
_refine_ls_number_restraints 1
_refine_ls_restrained_S_all 1.194
_refine_ls_R_factor_all 0.0780
_refine_ls_R_factor_gt 0.0779
_refine_ls_shift/su_max 0.002
_refine_ls_shift/su_mean 0.000
_refine_ls_structure_factor_coef Fsqd
_refine_ls_weighting_details 'w=1/[\s^2^(Fo^2^)+(0.1201P)^2^+55.2518P] where P=(Fo^2^+2Fc^2^)/3'
_refine_ls_weighting_scheme calc
_refine_ls_wR_factor_gt 0.1857
_refine_ls_wR_factor_ref 0.1859
_reflns_Friedel_coverage 0.000
_reflns_number_gt 23589
_reflns_number_total 23696
_reflns_threshold_expression 'I > 2\s(I)'
_cod_data_source_file ja0c04677_si_004.cif
_cod_data_source_block p1_sq
_cod_depositor_comments 'Adding full bibliography for 4135076--4135079.cif.'
_cod_database_code 4135079
_shelx_shelxl_version_number 2018/3
_shelx_space_group_comment
;
The symmetry employed for this shelxl refinement is uniquely defined
by the following loop, which should always be used as a source of
symmetry information in preference to the above space-group names.
They are only intended as comments.
;
_olex2_refinement_description
;
1. Fixed Uiso
 At 1.2 times of:
  All C(H) groups, All N(H) groups
 At 1.5 times of:
  All C(H,H,H) groups, All O(H) groups
2. Restrained distances
 C73-O1
 1.41 with sigma of 0.02
3.a Riding coordinates:
 N2(H2), N1(H1), N3(H3)
3.b Aromatic/amide H refined with riding coordinates:
 C14(H14), C29(H29), C15(H15), C4(H4), C69(H69), C26(H26), C68(H68), C33(H33),
 C17(H17), C13(H13), C16(H16), C19(H19), C49(H49), C27(H27), C3(H3A), C71(H71),
 C41(H41), C8(H8), C65(H65), C28(H28), C25(H25), C10(H10), C34(H34), C35(H35),
 C63(H63), C21(H21), C51(H51), C52(H52), C20(H20), C53(H53), C44(H44), C9(H9),
 C46(H46), C62(H62), C31(H31), C45(H45), C5(H5), C59(H59), C22(H22), C11(H11),
 C2(H2A), C7(H7), C61(H61), C55(H55), C38(H38), C64(H64), C67(H67), C43(H43),
 C57(H57), C50(H50), C32(H32), C37(H37), C1(H1A), C40(H40), C58(H58), C70(H70),
 C23(H23), C56(H56), C39(H39), C47(H47)
3.c Idealised Me refined as rotating group:
 C73(H73A,H73B,H73C)
3.d Idealised tetrahedral OH refined as rotating group:
 O1(H1B)
;
_olex2_submission_special_instructions 'No special instructions were received'

loop_
_space_group_symop_operation_xyz
'x, y, z'
'-x, y+1/2, -z+1/2'
'-x, -y, -z'
'x, -y-1/2, z-1/2'

loop_
_atom_site_label
_atom_site_type_symbol
_atom_site_fract_x
_atom_site_fract_y
_atom_site_fract_z
_atom_site_U_iso_or_equiv
_atom_site_adp_type
_atom_site_occupancy
_atom_site_site_symmetry_order
_atom_site_calc_flag
_atom_site_refinement_flags_posn
_atom_site_refinement_flags_adp
_atom_site_refinement_flags_occupancy
_atom_site_disorder_assembly
_atom_site_disorder_group
Au4 Au 0.54800(2) 0.07939(2) 0.52135(2) 0.01725(7) Uani 1 1 d . . . . .
Au5 Au 0.36829(2) 0.10687(2) 0.53688(2) 0.01646(6) Uani 1 1 d . . . . .
Au2 Au 0.66932(2) 0.01499(2) 0.77308(2) 0.01650(6) Uani 1 1 d . . . . .
Au1 Au 0.53232(2) 0.07544(2) 0.75805(2) 0.01667(7) Uani 1 1 d . . . . .
Au3 Au 0.65491(2) 0.00614(2) 0.54726(2) 0.01627(6) Uani 1 1 d . . . . .
Au6 Au 0.31384(2) 0.07584(2) 0.32497(2) 0.01722(7) Uani 1 1 d . . . . .
S2 S 0.45586(10) 0.05407(5) 0.60469(11) 0.0167(3) Uani 1 1 d . . . . .
S1 S 0.58662(10) -0.02570(5) 0.65214(11) 0.0160(2) Uani 1 1 d . . . . .
P3 P 0.72052(11) 0.03003(5) 0.43806(12) 0.0176(3) Uani 1 1 d . . . . .
P1 P 0.59850(11) 0.09659(5) 0.91094(12) 0.0168(3) Uani 1 1 d . . . . .
P5 P 0.29094(11) 0.16225(5) 0.48296(12) 0.0171(3) Uani 1 1 d . . . . .
P2 P 0.74674(11) 0.04866(5) 0.90457(12) 0.0166(3) Uani 1 1 d . . . . .
P4 P 0.62806(11) 0.10609(5) 0.43118(13) 0.0187(3) Uani 1 1 d . . . . .
P6 P 0.21370(11) 0.12380(5) 0.28850(13) 0.0183(3) Uani 1 1 d . . . . .
N2 N 0.6748(4) 0.07119(18) 0.3774(4) 0.0183(10) Uani 1 1 d . . . . .
H2 H 0.708268 0.082612 0.348723 0.022 Uiso 1 1 d R . . . .
N1 N 0.6860(4) 0.07098(19) 0.9667(4) 0.0188(10) Uani 1 1 d . . . . .
H1 H 0.716689 0.085151 1.013733 0.023 Uiso 1 1 d R . . . .
N3 N 0.2244(4) 0.16083(18) 0.3700(4) 0.0194(10) Uani 1 1 d . . . . .
H3 H 0.228544 0.183171 0.341038 0.023 Uiso 1 1 d R . . . .
C12 C 0.5323(4) 0.0907(2) 0.9916(5) 0.0189(11) Uani 1 1 d . . . . .
C30 C 0.7156(4) -0.0077(2) 0.3448(5) 0.0193(11) Uani 1 1 d . . . . .
C14 C 0.8473(6) -0.0272(3) 1.1359(6) 0.0333(17) Uani 1 1 d . . . . .
H14 H 0.839203 -0.033984 1.196277 0.040 Uiso 1 1 calc R . . . .
C29 C 0.6590(5) -0.0050(2) 0.2530(5) 0.0221(12) Uani 1 1 d . . . . .
H29 H 0.628371 0.018516 0.233720 0.026 Uiso 1 1 calc R . . . .
C15 C 0.9096(6) -0.0468(2) 1.1024(7) 0.0347(19) Uani 1 1 d . . . . .
H15 H 0.941743 -0.066991 1.140101 0.042 Uiso 1 1 calc R . . . .
C60 C 0.2236(4) 0.17486(19) 0.5598(5) 0.0184(11) Uani 1 1 d . . . . .
C66 C 0.2042(4) 0.1477(2) 0.1706(5) 0.0184(11) Uani 1 1 d . . . . .
C4 C 0.6935(7) 0.2083(3) 0.9937(10) 0.043(2) Uani 1 1 d . . . . .
H4 H 0.727378 0.220434 1.049786 0.052 Uiso 1 1 calc R . . . .
C72 C 0.1106(4) 0.1028(2) 0.2707(5) 0.0205(12) Uani 1 1 d . . . . .
C69 C -0.0497(6) 0.0699(3) 0.2213(8) 0.0365(19) Uani 1 1 d . . . . .
H69 H -0.103169 0.058703 0.206921 0.044 Uiso 1 1 calc R . . . .
C26 C 0.7503(6) -0.0759(2) 0.3096(6) 0.0272(14) Uani 1 1 d . . . . .
H26 H 0.780535 -0.099521 0.328971 0.033 Uiso 1 1 calc R . . . .
C68 C 0.0176(7) 0.0463(4) 0.2249(13) 0.060(4) Uani 1 1 d . . . . .
H68 H 0.009986 0.019105 0.209451 0.072 Uiso 1 1 calc R . . . .
C33 C 1.0007(6) 0.0582(4) 0.5698(8) 0.040(2) Uani 1 1 d . . . . .
H33 H 1.056736 0.065115 0.597081 0.048 Uiso 1 1 calc R . . . .
C36 C 0.8310(4) 0.0401(2) 0.4887(5) 0.0210(12) Uani 1 1 d . . . . .
C17 C 0.8748(6) -0.0061(3) 0.9572(6) 0.0294(15) Uani 1 1 d . . . . .
H17 H 0.884051 0.001121 0.897680 0.035 Uiso 1 1 calc R . . . .
C13 C 0.7986(5) 0.0019(2) 1.0788(6) 0.0252(13) Uani 1 1 d . . . . .
H13 H 0.756241 0.014235 1.099954 0.030 Uiso 1 1 calc R . . . .
C24 C 0.8218(4) 0.0850(2) 0.8847(6) 0.0211(12) Uani 1 1 d . . . . .
C16 C 0.9234(5) -0.0362(3) 1.0142(8) 0.0347(18) Uani 1 1 d . . . . .
H16 H 0.965018 -0.049044 0.992745 0.042 Uiso 1 1 calc R . . . .
C6 C 0.6245(5) 0.1494(2) 0.9117(6) 0.0240(13) Uani 1 1 d . . . . .
C19 C 0.8746(7) 0.1048(3) 0.9663(9) 0.043(2) Uani 1 1 d . . . . .
H19 H 0.868928 0.100646 1.028962 0.052 Uiso 1 1 calc R . . . .
C49 C 0.3265(5) 0.2422(2) 0.4462(6) 0.0258(14) Uani 1 1 d . . . . .
H49 H 0.268706 0.246430 0.427240 0.031 Uiso 1 1 calc R . . . .
C27 C 0.6938(6) -0.0733(2) 0.2170(6) 0.0277(15) Uani 1 1 d . . . . .
H27 H 0.686655 -0.094925 0.174053 0.033 Uiso 1 1 calc R . . . .
C3 C 0.6668(9) 0.2309(3) 0.9082(10) 0.050(3) Uani 1 1 d . . . . .
H3A H 0.680387 0.258023 0.908121 0.060 Uiso 1 1 calc R . . . .
C18 C 0.8118(5) 0.0131(2) 0.9897(5) 0.0210(12) Uani 1 1 d . . . . .
C71 C 0.0404(5) 0.1270(3) 0.2628(9) 0.037(2) Uani 1 1 d . . . . .
H71 H 0.047381 0.154538 0.273780 0.044 Uiso 1 1 calc R . . . .
C41 C 0.4844(5) 0.1460(3) 0.3296(6) 0.0275(14) Uani 1 1 d . . . . .
H41 H 0.458448 0.131715 0.369677 0.033 Uiso 1 1 calc R . . . .
C8 C 0.4135(6) 0.1130(3) 1.0472(7) 0.0356(18) Uani 1 1 d . . . . .
H8 H 0.373676 0.132531 1.048672 0.043 Uiso 1 1 calc R . . . .
C65 C 0.1907(6) 0.1884(2) 0.1554(6) 0.0288(15) Uani 1 1 d . . . . .
H65 H 0.191209 0.205530 0.207304 0.035 Uiso 1 1 calc R . . . .
C28 C 0.6482(5) -0.0381(3) 0.1891(6) 0.0263(14) Uani 1 1 d . . . . .
H28 H 0.610086 -0.036510 0.127382 0.032 Uiso 1 1 calc R . . . .
C25 C 0.7614(5) -0.0432(2) 0.3735(5) 0.0236(13) Uani 1 1 d . . . . .
H25 H 0.799435 -0.044889 0.435302 0.028 Uiso 1 1 calc R . . . .
C10 C 0.4755(5) 0.0472(3) 1.0971(7) 0.038(2) Uani 1 1 d . . . . .
H10 H 0.475999 0.023109 1.130710 0.045 Uiso 1 1 calc R . . . .
C34 C 0.9652(7) 0.0605(5) 0.4705(9) 0.057(4) Uani 1 1 d . . . . .
H34 H 0.998156 0.067912 0.429670 0.068 Uiso 1 1 calc R . . . .
C35 C 0.8809(6) 0.0518(5) 0.4303(8) 0.056(4) Uani 1 1 d . . . . .
H35 H 0.857720 0.053867 0.362911 0.067 Uiso 1 1 calc R . . . .
C63 C 0.1769(6) 0.1782(3) -0.0173(6) 0.0298(15) Uani 1 1 d . . . . .
H63 H 0.167344 0.188616 -0.080315 0.036 Uiso 1 1 calc R . . . .
C21 C 0.9421(8) 0.1390(3) 0.8573(12) 0.052(3) Uani 1 1 d . . . . .
H21 H 0.981402 0.157514 0.848184 0.063 Uiso 1 1 calc R . . . .
C51 C 0.4671(5) 0.2672(2) 0.4671(7) 0.0287(15) Uani 1 1 d . . . . .
H51 H 0.502984 0.287720 0.459275 0.034 Uiso 1 1 calc R . . . .
C52 C 0.4994(5) 0.2309(3) 0.5090(7) 0.0316(16) Uani 1 1 d . . . . .
H52 H 0.557221 0.227305 0.531527 0.038 Uiso 1 1 calc R . . . .
C20 C 0.9350(8) 0.1305(4) 0.9505(13) 0.061(4) Uani 1 1 d . . . . .
H20 H 0.972268 0.142592 1.004167 0.073 Uiso 1 1 calc R . . . .
C42 C 0.5684(5) 0.1385(2) 0.3337(5) 0.0202(11) Uani 1 1 d . . . . .
C53 C 0.4455(5) 0.2000(2) 0.5175(7) 0.0279(14) Uani 1 1 d . . . . .
H53 H 0.467613 0.175689 0.545550 0.034 Uiso 1 1 calc R . . . .
C44 C 0.8362(7) 0.1778(4) 0.5213(10) 0.051(3) Uani 1 1 d . . . . .
H44 H 0.883786 0.184006 0.501280 0.062 Uiso 1 1 calc R . . . .
C9 C 0.4169(6) 0.0769(3) 1.0992(6) 0.0329(18) Uani 1 1 d . . . . .
H9 H 0.379008 0.072723 1.136059 0.039 Uiso 1 1 calc R . . . .
C46 C 0.7511(7) 0.1885(4) 0.6326(12) 0.059(4) Uani 1 1 d . . . . .
H46 H 0.740665 0.201791 0.685733 0.071 Uiso 1 1 calc R . . . .
C54 C 0.3598(4) 0.2048(2) 0.4848(5) 0.0213(12) Uani 1 1 d . . . . .
C62 C 0.1919(6) 0.1381(3) -0.0008(6) 0.0315(16) Uani 1 1 d . . . . .
H62 H 0.192470 0.121139 -0.052782 0.038 Uiso 1 1 calc R . . . .
C31 C 0.8680(7) 0.0352(5) 0.5867(7) 0.055(4) Uani 1 1 d . . . . .
H31 H 0.836815 0.024740 0.626616 0.066 Uiso 1 1 calc R . . . .
C48 C 0.7090(5) 0.1394(2) 0.4994(6) 0.0260(14) Uani 1 1 d . . . . .
C45 C 0.8209(9) 0.1980(3) 0.6026(12) 0.062(4) Uani 1 1 d . . . . .
H45 H 0.858032 0.217687 0.635574 0.074 Uiso 1 1 calc R . . . .
C5 C 0.6713(6) 0.1686(2) 0.9977(7) 0.0301(15) Uani 1 1 d . . . . .
H5 H 0.687091 0.154508 1.056596 0.036 Uiso 1 1 calc R . . . .
C59 C 0.1402(5) 0.1604(2) 0.5342(6) 0.0250(13) Uani 1 1 d . . . . .
H59 H 0.119165 0.146239 0.476063 0.030 Uiso 1 1 calc R . . . .
C22 C 0.8887(11) 0.1191(5) 0.7773(13) 0.069(4) Uani 1 1 d . . . . .
H22 H 0.893760 0.123553 0.714496 0.083 Uiso 1 1 calc R . . . .
C11 C 0.5338(5) 0.0541(3) 1.0437(6) 0.0265(14) Uani 1 1 d . . . . .
H11 H 0.573826 0.034632 1.042348 0.032 Uiso 1 1 calc R . . . .
C2 C 0.6197(8) 0.2126(3) 0.8230(9) 0.044(2) Uani 1 1 d . . . . .
H2A H 0.603203 0.227260 0.765133 0.053 Uiso 1 1 calc R . . . .
C7 C 0.4715(5) 0.1188(2) 0.9930(7) 0.0269(14) Uani 1 1 d . . . . .
H7 H 0.468989 0.142398 0.956897 0.032 Uiso 1 1 calc R . . . .
C61 C 0.2063(5) 0.1222(2) 0.0933(6) 0.0267(14) Uani 1 1 d . . . . .
H61 H 0.217168 0.094934 0.104352 0.032 Uiso 1 1 calc R . . . .
C55 C 0.2546(5) 0.1951(2) 0.6477(6) 0.0260(13) Uani 1 1 d . . . . .
H55 H 0.310134 0.203816 0.666048 0.031 Uiso 1 1 calc R . . . .
C38 C 0.5599(6) 0.1874(3) 0.2065(7) 0.0308(16) Uani 1 1 d . . . . .
H38 H 0.584429 0.200924 0.163930 0.037 Uiso 1 1 calc R . . . .
C64 C 0.1760(7) 0.2033(3) 0.0598(7) 0.0343(17) Uani 1 1 d . . . . .
H64 H 0.165468 0.230556 0.048168 0.041 Uiso 1 1 calc R . . . .
C67 C 0.0988(6) 0.0627(3) 0.2519(10) 0.046(3) Uani 1 1 d . . . . .
H67 H 0.145003 0.046003 0.257114 0.055 Uiso 1 1 calc R . . . .
C43 C 0.7796(6) 0.1482(3) 0.4705(8) 0.037(2) Uani 1 1 d . . . . .
H43 H 0.790168 0.134776 0.417567 0.045 Uiso 1 1 calc R . . . .
C57 C 0.1209(6) 0.1879(3) 0.6833(7) 0.0305(15) Uani 1 1 d . . . . .
H57 H 0.086976 0.192271 0.724995 0.037 Uiso 1 1 calc R . . . .
C50 C 0.3811(5) 0.2726(2) 0.4370(7) 0.0303(15) Uani 1 1 d . . . . .
H50 H 0.359384 0.297180 0.410005 0.036 Uiso 1 1 calc R . . . .
C32 C 0.9517(8) 0.0457(6) 0.6275(8) 0.074(6) Uani 1 1 d . . . . .
H32 H 0.974671 0.044105 0.694987 0.089 Uiso 1 1 calc R . . . .
C37 C 0.6064(5) 0.1595(3) 0.2724(6) 0.0298(16) Uani 1 1 d . . . . .
H37 H 0.662571 0.154925 0.275549 0.036 Uiso 1 1 calc R . . . .
C1 C 0.5968(7) 0.1716(3) 0.8240(7) 0.0336(17) Uani 1 1 d . . . . .
H1A H 0.563864 0.159399 0.767484 0.040 Uiso 1 1 calc R . . . .
C40 C 0.4396(6) 0.1752(3) 0.2645(7) 0.0337(17) Uani 1 1 d . . . . .
H40 H 0.384190 0.180903 0.262957 0.040 Uiso 1 1 calc R . . . .
C58 C 0.0894(5) 0.1674(3) 0.5968(7) 0.0330(17) Uani 1 1 d . . . . .
H58 H 0.034271 0.158125 0.579897 0.040 Uiso 1 1 calc R . . . .
C70 C -0.0391(5) 0.1108(3) 0.2388(8) 0.036(2) Uani 1 1 d . . . . .
H70 H -0.085492 0.127172 0.234468 0.044 Uiso 1 1 calc R . . . .
C23 C 0.8281(8) 0.0926(4) 0.7915(8) 0.045(2) Uani 1 1 d . . . . .
H23 H 0.791756 0.079914 0.738000 0.054 Uiso 1 1 calc R . . . .
C56 C 0.2031(6) 0.2023(3) 0.7089(6) 0.0331(17) Uani 1 1 d . . . . .
H56 H 0.223618 0.216744 0.766669 0.040 Uiso 1 1 calc R . . . .
C39 C 0.4763(5) 0.1951(3) 0.2040(6) 0.0293(15) Uani 1 1 d . . . . .
H39 H 0.445689 0.214084 0.160392 0.035 Uiso 1 1 calc R . . . .
C47 C 0.6954(6) 0.1587(3) 0.5828(8) 0.039(2) Uani 1 1 d . . . . .
H47 H 0.649235 0.151539 0.604768 0.047 Uiso 1 1 calc R . . . .
Cl2 Cl 0.09679(12) 0.23280(6) 0.34192(15) 0.0280(3) Uani 1 1 d . . . . .
Cl1 Cl 0.74057(12) 0.09221(6) 0.19285(12) 0.0246(3) Uani 1 1 d . . . . .
O1 O 0.9644(9) 0.2486(9) 0.9646(14) 0.143(10) Uani 1 1 d D . . . .
H1B H 1.005865 0.239521 0.950934 0.214 Uiso 1 1 calc GR . . . .
C73 C 0.8906(12) 0.2398(7) 0.8866(15) 0.084(5) Uani 1 1 d D . . . .
H73A H 0.877175 0.262471 0.843206 0.126 Uiso 1 1 calc GR . . . .
H73B H 0.844339 0.234362 0.913490 0.126 Uiso 1 1 calc GR . . . .
H73C H 0.900806 0.216679 0.850944 0.126 Uiso 1 1 calc GR . . . .

loop_
_atom_site_aniso_label
_atom_site_aniso_U_11
_atom_site_aniso_U_22
_atom_site_aniso_U_33
_atom_site_aniso_U_23
_atom_site_aniso_U_13
_atom_site_aniso_U_12
Au4 0.01835(12) 0.01889(12) 0.01530(11) 0.00026(7) 0.00592(9) 0.00213(7)
Au5 0.01621(11) 0.01610(11) 0.01600(11) 0.00086(7) 0.00259(8) 0.00200(7)
Au2 0.01914(12) 0.01624(11) 0.01348(11) -0.00203(7) 0.00337(8) 0.00185(7)
Au1 0.01846(12) 0.01867(12) 0.01234(11) 0.00151(7) 0.00332(8) 0.00339(7)
Au3 0.01946(12) 0.01601(11) 0.01381(11) 0.00091(7) 0.00537(8) 0.00065(7)
Au6 0.02016(12) 0.01441(11) 0.01674(12) 0.00004(7) 0.00445(9) 0.00214(7)
S2 0.0169(6) 0.0187(6) 0.0140(6) 0.0014(5) 0.0034(5) 0.0037(5)
S1 0.0188(6) 0.0145(6) 0.0148(6) -0.0006(5) 0.0046(5) 0.0010(5)
P3 0.0180(7) 0.0199(7) 0.0149(6) 0.0019(5) 0.0048(5) 0.0006(5)
P1 0.0188(7) 0.0161(7) 0.0156(6) 0.0000(5) 0.0048(5) 0.0016(5)
P5 0.0168(7) 0.0162(7) 0.0171(7) 0.0009(5) 0.0026(5) 0.0009(5)
P2 0.0181(7) 0.0170(7) 0.0142(6) 0.0001(5) 0.0034(5) 0.0017(5)
P4 0.0204(7) 0.0178(7) 0.0183(7) 0.0015(6) 0.0061(6) 0.0014(6)
P6 0.0197(7) 0.0166(7) 0.0183(7) -0.0008(5) 0.0046(6) 0.0001(5)
N2 0.020(2) 0.019(2) 0.018(2) 0.0034(19) 0.0084(19) 0.0013(19)
N1 0.020(2) 0.024(3) 0.011(2) -0.0046(18) 0.0013(18) 0.001(2)
N3 0.021(2) 0.017(2) 0.018(2) -0.0006(19) -0.0001(19) 0.0031(19)
C12 0.020(3) 0.020(3) 0.015(2) -0.003(2) 0.003(2) 0.000(2)
C30 0.022(3) 0.021(3) 0.015(3) -0.001(2) 0.007(2) 0.001(2)
C14 0.041(4) 0.029(4) 0.025(3) 0.005(3) -0.001(3) -0.002(3)
C29 0.023(3) 0.025(3) 0.018(3) 0.002(2) 0.005(2) 0.000(2)
C15 0.031(4) 0.019(3) 0.042(5) 0.002(3) -0.011(3) 0.002(3)
C60 0.022(3) 0.014(2) 0.020(3) 0.001(2) 0.007(2) 0.003(2)
C66 0.018(3) 0.019(3) 0.018(3) 0.004(2) 0.005(2) 0.004(2)
C4 0.042(5) 0.026(4) 0.064(7) -0.011(4) 0.020(5) -0.011(4)
C72 0.020(3) 0.021(3) 0.019(3) 0.000(2) 0.002(2) 0.002(2)
C69 0.028(4) 0.039(5) 0.043(5) -0.013(4) 0.011(4) -0.011(3)
C26 0.032(4) 0.022(3) 0.028(4) 0.001(3) 0.010(3) 0.005(3)
C68 0.033(5) 0.036(5) 0.115(12) -0.039(7) 0.027(6) -0.017(4)
C33 0.024(4) 0.053(6) 0.036(4) -0.003(4) -0.002(3) -0.006(4)
C36 0.019(3) 0.025(3) 0.019(3) 0.003(2) 0.005(2) 0.000(2)
C17 0.032(4) 0.027(4) 0.029(4) 0.002(3) 0.009(3) 0.010(3)
C13 0.027(3) 0.024(3) 0.024(3) 0.006(3) 0.007(3) -0.001(3)
C24 0.020(3) 0.018(3) 0.026(3) 0.003(2) 0.007(2) 0.002(2)
C16 0.024(3) 0.027(4) 0.051(5) -0.001(4) 0.006(3) 0.010(3)
C6 0.031(3) 0.016(3) 0.030(3) 0.000(2) 0.018(3) -0.003(2)
C19 0.037(5) 0.043(5) 0.041(5) -0.001(4) -0.004(4) -0.018(4)
C49 0.021(3) 0.022(3) 0.030(3) 0.002(3) 0.000(3) 0.001(2)
C27 0.035(4) 0.027(3) 0.022(3) -0.008(3) 0.009(3) -0.001(3)
C3 0.067(7) 0.019(4) 0.077(8) -0.003(4) 0.043(7) -0.011(4)
C18 0.024(3) 0.019(3) 0.019(3) 0.003(2) 0.004(2) 0.000(2)
C71 0.021(3) 0.022(3) 0.067(6) 0.001(4) 0.010(4) 0.000(3)
C41 0.024(3) 0.030(4) 0.028(3) 0.007(3) 0.006(3) -0.002(3)
C8 0.032(4) 0.039(5) 0.042(5) -0.007(4) 0.020(4) -0.001(3)
C65 0.037(4) 0.019(3) 0.028(3) 0.002(3) 0.005(3) 0.003(3)
C28 0.026(3) 0.030(4) 0.022(3) -0.001(3) 0.005(3) -0.005(3)
C25 0.023(3) 0.026(3) 0.021(3) 0.004(2) 0.004(2) 0.006(2)
C10 0.023(3) 0.055(6) 0.034(4) 0.024(4) 0.005(3) -0.004(3)
C34 0.031(5) 0.097(11) 0.039(5) 0.016(6) 0.002(4) -0.013(6)
C35 0.021(4) 0.116(12) 0.028(4) 0.023(6) 0.000(3) -0.014(5)
C63 0.032(4) 0.033(4) 0.022(3) 0.007(3) 0.002(3) 0.000(3)
C21 0.043(5) 0.032(5) 0.086(9) 0.020(5) 0.025(6) -0.005(4)
C51 0.027(3) 0.021(3) 0.037(4) -0.001(3) 0.007(3) -0.006(3)
C52 0.020(3) 0.026(3) 0.049(5) 0.001(3) 0.008(3) -0.004(3)
C20 0.039(6) 0.043(6) 0.087(10) 0.009(6) -0.004(6) -0.018(5)
C42 0.025(3) 0.018(3) 0.019(3) 0.001(2) 0.009(2) 0.001(2)
C53 0.022(3) 0.024(3) 0.037(4) 0.002(3) 0.006(3) 0.002(3)
C44 0.035(5) 0.042(5) 0.062(7) 0.022(5) -0.013(5) -0.015(4)
C9 0.031(4) 0.046(5) 0.025(4) 0.002(3) 0.014(3) -0.007(3)
C46 0.036(5) 0.046(6) 0.080(9) -0.037(6) -0.007(5) -0.004(4)
C54 0.020(3) 0.020(3) 0.024(3) 0.002(2) 0.006(2) -0.001(2)
C62 0.043(4) 0.028(4) 0.023(3) -0.003(3) 0.008(3) -0.011(3)
C31 0.039(5) 0.103(11) 0.019(4) 0.002(5) -0.001(3) -0.037(6)
C48 0.023(3) 0.019(3) 0.031(4) 0.003(3) 0.001(3) -0.003(2)
C45 0.051(6) 0.028(5) 0.084(10) -0.007(5) -0.020(6) -0.010(4)
C5 0.033(4) 0.020(3) 0.036(4) -0.003(3) 0.007(3) -0.006(3)
C59 0.019(3) 0.028(3) 0.027(3) -0.003(3) 0.005(2) -0.002(2)
C22 0.082(10) 0.069(9) 0.072(9) 0.026(8) 0.046(8) -0.006(8)
C11 0.020(3) 0.032(4) 0.028(3) 0.011(3) 0.007(3) 0.002(3)
C2 0.063(7) 0.023(4) 0.052(6) 0.010(4) 0.026(5) 0.001(4)
C7 0.030(3) 0.017(3) 0.039(4) -0.005(3) 0.018(3) -0.001(3)
C61 0.034(4) 0.023(3) 0.024(3) 0.000(3) 0.009(3) 0.000(3)
C55 0.027(3) 0.027(3) 0.024(3) -0.005(3) 0.008(3) -0.003(3)
C38 0.034(4) 0.026(3) 0.034(4) 0.010(3) 0.011(3) 0.006(3)
C64 0.045(5) 0.030(4) 0.028(4) 0.006(3) 0.010(3) 0.002(3)
C67 0.031(4) 0.028(4) 0.085(8) -0.021(5) 0.026(5) -0.005(3)
C43 0.027(4) 0.042(5) 0.040(5) 0.013(4) 0.006(3) -0.011(3)
C57 0.030(4) 0.033(4) 0.031(4) 0.002(3) 0.013(3) 0.004(3)
C50 0.027(3) 0.021(3) 0.040(4) 0.002(3) 0.006(3) -0.002(3)
C32 0.040(6) 0.148(17) 0.024(4) 0.013(7) -0.009(4) -0.042(8)
C37 0.028(3) 0.035(4) 0.031(4) 0.015(3) 0.017(3) 0.012(3)
C1 0.051(5) 0.023(3) 0.031(4) 0.004(3) 0.018(4) -0.001(3)
C40 0.027(4) 0.041(5) 0.034(4) 0.012(3) 0.010(3) 0.007(3)
C58 0.023(3) 0.038(4) 0.042(4) 0.001(4) 0.015(3) 0.000(3)
C70 0.017(3) 0.035(4) 0.054(6) 0.002(4) 0.003(3) -0.003(3)
C23 0.052(6) 0.053(6) 0.035(5) 0.007(4) 0.020(4) -0.015(5)
C56 0.042(5) 0.035(4) 0.025(3) -0.005(3) 0.015(3) -0.003(3)
C39 0.027(3) 0.035(4) 0.024(3) 0.008(3) 0.005(3) 0.002(3)
C47 0.024(4) 0.039(5) 0.049(5) -0.023(4) 0.000(3) 0.002(3)
Cl2 0.0250(8) 0.0217(7) 0.0355(9) 0.0014(6) 0.0051(7) 0.0035(6)
Cl1 0.0271(7) 0.0299(8) 0.0168(6) -0.0011(6) 0.0062(5) 0.0016(6)
O1 0.065(8) 0.25(3) 0.120(14) -0.086(16) 0.036(9) 0.000(13)
C73 0.086(13) 0.075(12) 0.095(14) 0.004(10) 0.031(11) 0.012(10)

loop_
_atom_type_symbol
_atom_type_description
_atom_type_scat_dispersion_real
_atom_type_scat_dispersion_imag
_atom_type_scat_source
C C 0.0033 0.0016 'International Tables Vol C Tables 4.2.6.8 and 6.1.1.4'
H H 0.0000 0.0000 'International Tables Vol C Tables 4.2.6.8 and 6.1.1.4'
Au Au -2.0133 8.8022 'International Tables Vol C Tables 4.2.6.8 and 6.1.1.4'
Cl Cl 0.1484 0.1585 'International Tables Vol C Tables 4.2.6.8 and 6.1.1.4'
N N 0.0061 0.0033 'International Tables Vol C Tables 4.2.6.8 and 6.1.1.4'
O O 0.0106 0.0060 'International Tables Vol C Tables 4.2.6.8 and 6.1.1.4'
P P 0.1023 0.0942 'International Tables Vol C Tables 4.2.6.8 and 6.1.1.4'
S S 0.1246 0.1234 'International Tables Vol C Tables 4.2.6.8 and 6.1.1.4'

loop_
_geom_angle_atom_site_label_1
_geom_angle_atom_site_label_2
_geom_angle_atom_site_label_3
_geom_angle
_geom_angle_site_symmetry_1
_geom_angle_site_symmetry_3
_geom_angle_publ_flag
Au3 Au4 Au5 139.810(12) . . ?
S2 Au4 Au5 46.61(4) . . ?
S2 Au4 Au3 95.23(4) . . ?
P4 Au4 Au5 129.14(5) . . ?
P4 Au4 Au3 88.33(5) . . ?
P4 Au4 S2 175.24(6) . . ?
Au6 Au5 Au4 82.25(3) . . ?
S2 Au5 Au4 47.01(4) . . ?
S2 Au5 Au6 97.77(4) . . ?
P5 Au5 Au4 131.85(5) . . ?
P5 Au5 Au6 87.40(5) . . ?
P5 Au5 S2 174.21(6) . . ?
Au1 Au2 Au3 98.31(3) . . ?
Au1 Au2 Au6 135.983(18) . 3_656 ?
Au3 Au2 Au6 59.313(9) . 3_656 ?
S1 Au2 Au1 93.26(4) . . ?
S1 Au2 Au3 47.85(4) . . ?
S1 Au2 Au6 43.03(4) . 3_656 ?
P2 Au2 Au1 88.48(5) . . ?
P2 Au2 Au3 138.99(5) . . ?
P2 Au2 Au6 134.07(4) . 3_656 ?
P2 Au2 S1 172.57(6) . . ?
S2 Au1 Au2 93.99(4) . . ?
P1 Au1 Au2 88.95(5) . . ?
P1 Au1 S2 175.98(6) . . ?
Au4 Au3 Au2 85.79(2) . . ?
Au4 Au3 Au6 139.269(17) . 3_656 ?
Au2 Au3 Au6 63.529(13) . 3_656 ?
S1 Au3 Au4 94.27(4) . . ?
S1 Au3 Au2 46.90(4) . . ?
S1 Au3 Au6 45.34(4) . 3_656 ?
P3 Au3 Au4 90.48(5) . . ?
P3 Au3 Au2 138.02(5) . . ?
P3 Au3 Au6 130.21(5) . 3_656 ?
P3 Au3 S1 173.59(6) . . ?
Au5 Au6 Au2 132.079(11) . 3_656 ?
Au5 Au6 Au3 77.009(17) . 3_656 ?
Au3 Au6 Au2 57.155(16) 3_656 3_656 ?
S1 Au6 Au5 95.62(5) 3_656 . ?
S1 Au6 Au2 43.33(4) 3_656 3_656 ?
S1 Au6 Au3 46.58(4) 3_656 3_656 ?
P6 Au6 Au5 89.30(5) . . ?
P6 Au6 Au2 132.65(5) . 3_656 ?
P6 Au6 Au3 135.97(5) . 3_656 ?
P6 Au6 S1 175.02(6) . 3_656 ?
Au5 S2 Au4 86.38(6) . . ?
Au1 S2 Au4 95.82(6) . . ?
Au1 S2 Au5 106.15(7) . . ?
Au2 S1 Au3 85.26(5) . . ?
Au6 S1 Au2 93.64(6) 3_656 . ?
Au6 S1 Au3 88.07(6) 3_656 . ?
N2 P3 Au3 113.7(2) . . ?
N2 P3 C30 105.4(3) . . ?
N2 P3 C36 108.6(3) . . ?
C30 P3 Au3 108.8(2) . . ?
C36 P3 Au3 114.5(2) . . ?
C36 P3 C30 105.0(3) . . ?
N1 P1 Au1 115.1(2) . . ?
N1 P1 C12 104.0(3) . . ?
N1 P1 C6 108.5(4) . . ?
C12 P1 Au1 110.9(2) . . ?
C12 P1 C6 106.7(3) . . ?
C6 P1 Au1 111.1(3) . . ?
N3 P5 Au5 117.7(2) . . ?
N3 P5 C60 103.4(3) . . ?
N3 P5 C54 106.3(3) . . ?
C60 P5 Au5 111.8(2) . . ?
C60 P5 C54 107.4(3) . . ?
C54 P5 Au5 109.7(2) . . ?
N1 P2 Au2 111.6(2) . . ?
N1 P2 C24 108.7(3) . . ?
N1 P2 C18 105.6(3) . . ?
C24 P2 Au2 117.5(3) . . ?
C24 P2 C18 103.3(3) . . ?
C18 P2 Au2 109.1(2) . . ?
N2 P4 Au4 113.4(2) . . ?
N2 P4 C42 106.5(3) . . ?
N2 P4 C48 107.5(4) . . ?
C42 P4 Au4 112.6(2) . . ?
C48 P4 Au4 113.7(3) . . ?
C48 P4 C42 102.3(3) . . ?
N3 P6 Au6 115.6(2) . . ?
N3 P6 C66 106.3(3) . . ?
N3 P6 C72 107.6(3) . . ?
C66 P6 Au6 113.2(2) . . ?
C72 P6 Au6 111.6(2) . . ?
C72 P6 C66 101.6(3) . . ?
P3 N2 P4 121.7(4) . . ?
P1 N1 P2 122.6(3) . . ?
P6 N3 P5 127.0(4) . . ?
C11 C12 P1 119.8(5) . . ?
C7 C12 P1 120.6(6) . . ?
C7 C12 C11 118.9(7) . . ?
C29 C30 P3 121.7(6) . . ?
C29 C30 C25 120.2(7) . . ?
C25 C30 P3 117.3(5) . . ?
C13 C14 C15 119.5(8) . . ?
C30 C29 C28 119.2(7) . . ?
C16 C15 C14 120.5(8) . . ?
C59 C60 P5 119.0(5) . . ?
C55 C60 P5 121.2(6) . . ?
C55 C60 C59 119.5(7) . . ?
C65 C66 P6 122.9(6) . . ?
C65 C66 C61 120.7(7) . . ?
C61 C66 P6 116.3(5) . . ?
C5 C4 C3 121.9(10) . . ?
C71 C72 P6 121.7(6) . . ?
C67 C72 P6 119.2(6) . . ?
C67 C72 C71 118.6(8) . . ?
C68 C69 C70 120.1(9) . . ?
C27 C26 C25 119.9(7) . . ?
C69 C68 C67 120.1(9) . . ?
C32 C33 C34 118.4(9) . . ?
C35 C36 P3 121.4(6) . . ?
C31 C36 P3 120.5(6) . . ?
C31 C36 C35 118.1(8) . . ?
C16 C17 C18 119.9(8) . . ?
C14 C13 C18 120.9(8) . . ?
C19 C24 P2 118.8(7) . . ?
C23 C24 P2 120.4(7) . . ?
C23 C24 C19 120.7(9) . . ?
C15 C16 C17 119.9(8) . . ?
C5 C6 P1 121.2(6) . . ?
C5 C6 C1 120.0(7) . . ?
C1 C6 P1 118.8(6) . . ?
C20 C19 C24 118.1(12) . . ?
C50 C49 C54 119.0(7) . . ?
C28 C27 C26 119.7(7) . . ?
C2 C3 C4 119.5(9) . . ?
C17 C18 P2 115.9(6) . . ?
C13 C18 P2 124.5(6) . . ?
C13 C18 C17 119.4(7) . . ?
C70 C71 C72 120.9(8) . . ?
C42 C41 C40 119.3(7) . . ?
C7 C8 C9 118.3(9) . . ?
C66 C65 C64 118.5(8) . . ?
C27 C28 C29 120.8(7) . . ?
C26 C25 C30 120.2(7) . . ?
C9 C10 C11 118.8(8) . . ?
C33 C34 C35 120.7(11) . . ?
C36 C35 C34 120.9(9) . . ?
C62 C63 C64 119.6(8) . . ?
C20 C21 C22 118.5(10) . . ?
C50 C51 C52 119.3(7) . . ?
C51 C52 C53 120.1(7) . . ?
C19 C20 C21 122.3(13) . . ?
C41 C42 P4 117.6(5) . . ?
C37 C42 P4 122.0(6) . . ?
C37 C42 C41 120.0(7) . . ?
C54 C53 C52 120.8(8) . . ?
C43 C44 C45 120.4(12) . . ?
C10 C9 C8 121.7(8) . . ?
C45 C46 C47 120.0(12) . . ?
C49 C54 P5 120.4(5) . . ?
C53 C54 P5 120.0(6) . . ?
C53 C54 C49 119.5(7) . . ?
C63 C62 C61 120.6(8) . . ?
C36 C31 C32 120.7(9) . . ?
C43 C48 P4 122.6(7) . . ?
C43 C48 C47 119.8(8) . . ?
C47 C48 P4 117.5(7) . . ?
C46 C45 C44 119.7(10) . . ?
C4 C5 C6 119.2(9) . . ?
C58 C59 C60 119.6(7) . . ?
C23 C22 C21 120.2(13) . . ?
C10 C11 C12 120.4(8) . . ?
C3 C2 C1 120.2(10) . . ?
C12 C7 C8 121.8(8) . . ?
C62 C61 C66 119.3(7) . . ?
C60 C55 C56 120.4(8) . . ?
C37 C38 C39 120.1(8) . . ?
C63 C64 C65 121.2(8) . . ?
C72 C67 C68 120.5(9) . . ?
C48 C43 C44 119.7(11) . . ?
C58 C57 C56 120.4(8) . . ?
C51 C50 C49 121.2(8) . . ?
C33 C32 C31 120.9(10) . . ?
C38 C37 C42 119.6(7) . . ?
C6 C1 C2 119.2(9) . . ?
C39 C40 C41 120.5(8) . . ?
C57 C58 C59 120.2(8) . . ?
C71 C70 C69 119.7(9) . . ?
C24 C23 C22 120.1(12) . . ?
C55 C56 C57 119.9(8) . . ?
C40 C39 C38 120.5(8) . . ?
C46 C47 C48 120.3(11) . . ?

loop_
_geom_bond_atom_site_label_1
_geom_bond_atom_site_label_2
_geom_bond_distance
_geom_bond_site_symmetry_2
_geom_bond_publ_flag
Au4 Au5 3.1741(6) . ?
Au4 Au3 2.9720(6) . ?
Au4 S2 2.3264(17) . ?
Au4 P4 2.2590(19) . ?
Au5 Au6 3.0708(8) . ?
Au5 S2 2.3111(16) . ?
Au5 P5 2.2528(17) . ?
Au2 Au1 2.9919(5) . ?
Au2 Au3 3.1603(8) . ?
Au2 Au6 3.3671(7) 3_656 ?
Au2 S1 2.3153(17) . ?
Au2 P2 2.2505(18) . ?
Au1 S2 2.3092(17) . ?
Au1 P1 2.2578(18) . ?
Au3 Au6 3.2347(6) 3_656 ?
Au3 S1 2.3509(16) . ?
Au3 P3 2.2641(18) . ?
Au6 S1 2.3023(16) 3_656 ?
Au6 P6 2.2544(18) . ?
P3 N2 1.682(6) . ?
P3 C30 1.809(7) . ?
P3 C36 1.802(7) . ?
P1 N1 1.678(6) . ?
P1 C12 1.797(7) . ?
P1 C6 1.808(7) . ?
P5 N3 1.679(6) . ?
P5 C60 1.807(7) . ?
P5 C54 1.812(7) . ?
P2 N1 1.680(6) . ?
P2 C24 1.809(7) . ?
P2 C18 1.816(7) . ?
P4 N2 1.687(6) . ?
P4 C42 1.817(7) . ?
P4 C48 1.803(8) . ?
P6 N3 1.664(6) . ?
P6 C66 1.819(7) . ?
P6 C72 1.795(7) . ?
C12 C11 1.420(10) . ?
C12 C7 1.377(10) . ?
C30 C29 1.384(9) . ?
C30 C25 1.400(10) . ?
C14 C15 1.405(15) . ?
C14 C13 1.373(11) . ?
C29 C28 1.407(11) . ?
C15 C16 1.378(15) . ?
C60 C59 1.412(10) . ?
C60 C55 1.386(10) . ?
C66 C65 1.376(10) . ?
C66 C61 1.394(10) . ?
C4 C3 1.392(18) . ?
C4 C5 1.377(12) . ?
C72 C71 1.391(11) . ?
C72 C67 1.364(11) . ?
C69 C68 1.351(15) . ?
C69 C70 1.382(14) . ?
C26 C27 1.391(12) . ?
C26 C25 1.397(11) . ?
C68 C67 1.402(14) . ?
C33 C34 1.372(15) . ?
C33 C32 1.365(16) . ?
C36 C35 1.377(12) . ?
C36 C31 1.367(11) . ?
C17 C16 1.393(12) . ?
C17 C18 1.403(11) . ?
C13 C18 1.392(10) . ?
C24 C19 1.407(12) . ?
C24 C23 1.377(12) . ?
C6 C5 1.405(12) . ?
C6 C1 1.409(12) . ?
C19 C20 1.378(16) . ?
C49 C54 1.408(10) . ?
C49 C50 1.386(11) . ?
C27 C28 1.387(12) . ?
C3 C2 1.385(18) . ?
C71 C70 1.376(11) . ?
C41 C42 1.397(11) . ?
C41 C40 1.405(11) . ?
C8 C9 1.401(14) . ?
C8 C7 1.397(12) . ?
C65 C64 1.401(12) . ?
C10 C9 1.390(15) . ?
C10 C11 1.398(11) . ?
C34 C35 1.385(14) . ?
C63 C62 1.366(13) . ?
C63 C64 1.377(13) . ?
C21 C20 1.39(2) . ?
C21 C22 1.40(2) . ?
C51 C52 1.386(12) . ?
C51 C50 1.380(12) . ?
C52 C53 1.387(11) . ?
C42 C37 1.391(10) . ?
C53 C54 1.376(10) . ?
C44 C45 1.42(2) . ?
C44 C43 1.411(14) . ?
C46 C45 1.37(2) . ?
C46 C47 1.406(13) . ?
C62 C61 1.393(11) . ?
C31 C32 1.392(14) . ?
C48 C43 1.370(12) . ?
C48 C47 1.416(13) . ?
C59 C58 1.398(11) . ?
C22 C23 1.389(18) . ?
C2 C1 1.415(13) . ?
C55 C56 1.393(11) . ?
C38 C37 1.390(11) . ?
C38 C39 1.397(12) . ?
C57 C58 1.377(13) . ?
C57 C56 1.393(13) . ?
C40 C39 1.352(12) . ?
O1 C73 1.436(16) . ?

loop_
_geom_torsion_atom_site_label_1
_geom_torsion_atom_site_label_2
_geom_torsion_atom_site_label_3
_geom_torsion_atom_site_label_4
_geom_torsion
_geom_torsion_site_symmetry_1
_geom_torsion_site_symmetry_2
_geom_torsion_site_symmetry_3
_geom_torsion_site_symmetry_4
_geom_torsion_publ_flag
Au4 P4 N2 P3 -43.4(5) . . . . ?
Au4 P4 C42 C41 5.0(7) . . . . ?
Au4 P4 C42 C37 176.9(6) . . . . ?
Au4 P4 C48 C43 158.1(7) . . . . ?
Au4 P4 C48 C47 -25.5(8) . . . . ?
Au5 P5 N3 P6 -4.9(6) . . . . ?
Au5 P5 C60 C59 -93.7(6) . . . . ?
Au5 P5 C60 C55 80.0(6) . . . . ?
Au5 P5 C54 C49 174.4(6) . . . . ?
Au5 P5 C54 C53 -0.9(7) . . . . ?
Au2 P2 N1 P1 -44.5(5) . . . . ?
Au2 P2 C24 C19 -176.3(7) . . . . ?
Au2 P2 C24 C23 2.5(9) . . . . ?
Au2 P2 C18 C17 66.6(7) . . . . ?
Au2 P2 C18 C13 -107.9(7) . . . . ?
Au1 P1 N1 P2 29.0(5) . . . . ?
Au1 P1 C12 C11 89.4(6) . . . . ?
Au1 P1 C12 C7 -81.4(6) . . . . ?
Au1 P1 C6 C5 -175.4(6) . . . . ?
Au1 P1 C6 C1 4.8(7) . . . . ?
Au3 P3 N2 P4 34.2(5) . . . . ?
Au3 P3 C30 C29 102.2(6) . . . . ?
Au3 P3 C30 C25 -67.7(6) . . . . ?
Au3 P3 C36 C35 175.0(10) . . . . ?
Au3 P3 C36 C31 -3.3(11) . . . . ?
Au6 P6 N3 P5 -11.0(6) . . . . ?
Au6 P6 C66 C65 -140.3(6) . . . . ?
Au6 P6 C66 C61 43.5(6) . . . . ?
Au6 P6 C72 C71 169.7(7) . . . . ?
Au6 P6 C72 C67 -18.8(9) . . . . ?
P3 C30 C29 C28 -169.6(6) . . . . ?
P3 C30 C25 C26 170.0(6) . . . . ?
P3 C36 C35 C34 178.2(13) . . . . ?
P3 C36 C31 C32 -175.3(14) . . . . ?
P1 C12 C11 C10 -172.1(7) . . . . ?
P1 C12 C7 C8 173.2(7) . . . . ?
P1 C6 C5 C4 176.6(7) . . . . ?
P1 C6 C1 C2 -177.5(8) . . . . ?
P5 C60 C59 C58 175.3(7) . . . . ?
P5 C60 C55 C56 -176.0(7) . . . . ?
P2 C24 C19 C20 176.0(10) . . . . ?
P2 C24 C23 C22 -176.8(11) . . . . ?
P4 C42 C37 C38 -172.6(7) . . . . ?
P4 C48 C43 C44 173.3(7) . . . . ?
P4 C48 C47 C46 -172.6(9) . . . . ?
P6 C66 C65 C64 -173.8(7) . . . . ?
P6 C66 C61 C62 174.3(7) . . . . ?
P6 C72 C71 C70 173.1(8) . . . . ?
P6 C72 C67 C68 -171.5(11) . . . . ?
N2 P3 C30 C29 -20.2(7) . . . . ?
N2 P3 C30 C25 169.9(6) . . . . ?
N2 P3 C36 C35 -56.7(11) . . . . ?
N2 P3 C36 C31 125.0(10) . . . . ?
N2 P4 C42 C41 129.9(6) . . . . ?
N2 P4 C42 C37 -58.2(7) . . . . ?
N2 P4 C48 C43 31.7(8) . . . . ?
N2 P4 C48 C47 -152.0(7) . . . . ?
N1 P1 C12 C11 -34.9(7) . . . . ?
N1 P1 C12 C7 154.4(6) . . . . ?
N1 P1 C6 C5 -48.0(7) . . . . ?
N1 P1 C6 C1 132.2(7) . . . . ?
N1 P2 C24 C19 55.8(8) . . . . ?
N1 P2 C24 C23 -125.4(8) . . . . ?
N1 P2 C18 C17 -173.3(6) . . . . ?
N1 P2 C18 C13 12.2(8) . . . . ?
N3 P5 C60 C59 33.8(6) . . . . ?
N3 P5 C60 C55 -152.5(6) . . . . ?
N3 P5 C54 C49 46.2(7) . . . . ?
N3 P5 C54 C53 -129.1(7) . . . . ?
N3 P6 C66 C65 -12.4(7) . . . . ?
N3 P6 C66 C61 171.4(6) . . . . ?
N3 P6 C72 C71 42.0(8) . . . . ?
N3 P6 C72 C67 -146.5(8) . . . . ?
C12 P1 N1 P2 150.5(4) . . . . ?
C12 P1 C6 C5 63.5(7) . . . . ?
C12 P1 C6 C1 -116.3(7) . . . . ?
C30 P3 N2 P4 153.3(4) . . . . ?
C30 P3 C36 C35 55.7(11) . . . . ?
C30 P3 C36 C31 -122.6(10) . . . . ?
C30 C29 C28 C27 -0.2(12) . . . . ?
C14 C15 C16 C17 -0.6(14) . . . . ?
C14 C13 C18 P2 175.5(7) . . . . ?
C14 C13 C18 C17 1.2(12) . . . . ?
C29 C30 C25 C26 0.0(11) . . . . ?
C15 C14 C13 C18 -2.0(13) . . . . ?
C60 P5 N3 P6 -128.6(5) . . . . ?
C60 P5 C54 C49 -64.0(7) . . . . ?
C60 P5 C54 C53 120.8(7) . . . . ?
C60 C59 C58 C57 -0.6(13) . . . . ?
C60 C55 C56 C57 2.3(14) . . . . ?
C66 P6 N3 P5 -137.5(5) . . . . ?
C66 P6 C72 C71 -69.4(8) . . . . ?
C66 P6 C72 C67 102.1(9) . . . . ?
C66 C65 C64 C63 -1.5(14) . . . . ?
C4 C3 C2 C1 2.0(18) . . . . ?
C72 P6 N3 P5 114.3(5) . . . . ?
C72 P6 C66 C65 100.0(7) . . . . ?
C72 P6 C66 C61 -76.2(6) . . . . ?
C72 C71 C70 C69 -0.8(17) . . . . ?
C69 C68 C67 C72 -3(2) . . . . ?
C26 C27 C28 C29 0.6(13) . . . . ?
C68 C69 C70 C71 -1.9(19) . . . . ?
C33 C34 C35 C36 -1(3) . . . . ?
C36 P3 N2 P4 -94.6(5) . . . . ?
C36 P3 C30 C29 -134.8(6) . . . . ?
C36 P3 C30 C25 55.3(6) . . . . ?
C36 C31 C32 C33 -5(3) . . . . ?
C13 C14 C15 C16 1.7(13) . . . . ?
C24 P2 N1 P1 86.7(5) . . . . ?
C24 P2 C18 C17 -59.1(7) . . . . ?
C24 P2 C18 C13 126.4(7) . . . . ?
C24 C19 C20 C21 4(2) . . . . ?
C16 C17 C18 P2 -174.9(7) . . . . ?
C16 C17 C18 C13 -0.1(13) . . . . ?
C6 P1 N1 P2 -96.2(5) . . . . ?
C6 P1 C12 C11 -149.5(6) . . . . ?
C6 P1 C12 C7 39.8(7) . . . . ?
C19 C24 C23 C22 1.9(18) . . . . ?
C27 C26 C25 C30 0.4(12) . . . . ?
C3 C4 C5 C6 3.9(16) . . . . ?
C3 C2 C1 C6 -1.9(16) . . . . ?
C18 P2 N1 P1 -162.9(4) . . . . ?
C18 P2 C24 C19 -56.1(8) . . . . ?
C18 P2 C24 C23 122.7(8) . . . . ?
C18 C17 C16 C15 -0.2(14) . . . . ?
C71 C72 C67 C68 0.2(18) . . . . ?
C41 C42 C37 C38 -1.0(13) . . . . ?
C41 C40 C39 C38 -1.1(15) . . . . ?
C65 C66 C61 C62 -2.0(12) . . . . ?
C25 C30 C29 C28 -0.1(11) . . . . ?
C25 C26 C27 C28 -0.7(13) . . . . ?
C34 C33 C32 C31 0(3) . . . . ?
C35 C36 C31 C32 6(2) . . . . ?
C63 C62 C61 C66 0.8(14) . . . . ?
C21 C22 C23 C24 -2(2) . . . . ?
C51 C52 C53 C54 -0.2(14) . . . . ?
C52 C51 C50 C49 -1.3(14) . . . . ?
C52 C53 C54 P5 172.6(7) . . . . ?
C52 C53 C54 C49 -2.7(13) . . . . ?
C20 C21 C22 C23 2(2) . . . . ?
C42 P4 N2 P3 -167.8(4) . . . . ?
C42 P4 C48 C43 -80.2(8) . . . . ?
C42 P4 C48 C47 96.1(7) . . . . ?
C42 C41 C40 C39 2.0(14) . . . . ?
C9 C8 C7 C12 -1.5(14) . . . . ?
C9 C10 C11 C12 -0.8(14) . . . . ?
C54 P5 N3 P6 118.5(5) . . . . ?
C54 P5 C60 C59 145.9(6) . . . . ?
C54 P5 C60 C55 -40.3(7) . . . . ?
C54 C49 C50 C51 -1.6(13) . . . . ?
C62 C63 C64 C65 0.4(15) . . . . ?
C31 C36 C35 C34 -3(2) . . . . ?
C48 P4 N2 P3 83.2(5) . . . . ?
C48 P4 C42 C41 -117.4(7) . . . . ?
C48 P4 C42 C37 54.4(8) . . . . ?
C45 C44 C43 C48 0.7(15) . . . . ?
C45 C46 C47 C48 -2.5(19) . . . . ?
C5 C4 C3 C2 -3.1(18) . . . . ?
C5 C6 C1 C2 2.7(14) . . . . ?
C59 C60 C55 C56 -2.3(12) . . . . ?
C22 C21 C20 C19 -3(2) . . . . ?
C11 C12 C7 C8 2.4(12) . . . . ?
C11 C10 C9 C8 1.7(15) . . . . ?
C7 C12 C11 C10 -1.2(12) . . . . ?
C7 C8 C9 C10 -0.6(15) . . . . ?
C61 C66 C65 C64 2.2(12) . . . . ?
C55 C60 C59 C58 1.4(11) . . . . ?
C64 C63 C62 C61 0.0(14) . . . . ?
C67 C72 C71 C70 1.5(16) . . . . ?
C43 C44 C45 C46 0.6(18) . . . . ?
C43 C48 C47 C46 3.8(15) . . . . ?
C50 C49 C54 P5 -171.7(7) . . . . ?
C50 C49 C54 C53 3.6(12) . . . . ?
C50 C51 C52 C53 2.2(14) . . . . ?
C32 C33 C34 C35 3(3) . . . . ?
C37 C38 C39 C40 -1.0(15) . . . . ?
C1 C6 C5 C4 -3.6(13) . . . . ?
C40 C41 C42 P4 171.0(7) . . . . ?
C40 C41 C42 C37 -1.0(13) . . . . ?
C58 C57 C56 C55 -1.5(14) . . . . ?
C70 C69 C68 C67 4(2) . . . . ?
C23 C24 C19 C20 -2.8(17) . . . . ?
C56 C57 C58 C59 0.7(14) . . . . ?
C39 C38 C37 C42 2.0(14) . . . . ?
C47 C46 C45 C44 0(2) . . . . ?
C47 C48 C43 C44 -2.9(14) . . . . ?
